data_1008111
loop_
_publ_author_name
'Smith, H G'
'Levy, H A'

_publ_section_title
;
Neutron Diffraction Study of Ammonium Perchlorate
;
_journal_coden_ASTM ACCRA9
_journal_name_full 'Acta Crystallographica (1,1948-23,1967)'
_journal_page_first 1201
_journal_page_last 1206
_journal_paper_doi 10.1107/S0365110X62003205
_journal_volume 15
_journal_year 1962
_chemical_formula_structural '(N H4) Cl O4'
_chemical_formula_sum 'Cl H4 N O4'
_chemical_name_systematic 'Ammonium chlorate(VII)'
_space_group_IT_number 62
_symmetry_cell_setting orthorhombic
_symmetry_Int_Tables_number 62
_symmetry_space_group_name_Hall '-P 2ac 2n'
_symmetry_space_group_name_H-M 'P n m a'
_cell_angle_alpha 90
_cell_angle_beta 90
_cell_angle_gamma 90
_cell_formula_units_Z 4
_cell_length_a 9.2
_cell_length_b 5.82
_cell_length_c 7.45
_cell_volume 398.9
_refine_ls_R_factor_all 0.08
_cod_original_formula_sum 'H4 Cl N O4'
_cod_database_code 1008111

loop_
_symmetry_equiv_pos_as_xyz
x,y,z
1/2+x,1/2-y,1/2-z
-x,1/2+y,-z
1/2-x,-y,1/2+z
-x,-y,-z
1/2-x,1/2+y,1/2+z
x,1/2-y,z
1/2+x,y,1/2-z

loop_
_atom_site_label
_atom_site_type_symbol
_atom_site_symmetry_multiplicity
_atom_site_Wyckoff_symbol
_atom_site_fract_x
_atom_site_fract_y
_atom_site_fract_z
_atom_site_occupancy
_atom_site_attached_hydrogens
_atom_site_calc_flag
N1 N3- 4 c 0.182(1) 0.75 0.166(1) 1. 4 d
Cl1 Cl7+ 4 c 0.432(1) 0.25 0.193(1) 1. 0 d
O1 O2- 4 c 0.314(2) 0.25 0.061(1) 1. 0 d
O2 O2- 4 c 0.570(1) 0.25 0.107(2) 1. 0 d
O3 O2- 8 d 0.418(1) 0.053(2) 0.303(1) 1. 0 d

loop_
_atom_type_symbol
_atom_type_oxidation_number
N3- -3.000
Cl7+ 7.000
O2- -2.000
H1+ 1.000
